data_1512800
loop_
_publ_author_name
'S.S. Chavan'
'B.G. Bharate'

_publ_section_title
;
 Heterobimetallic M(II)/Ru(II) (M = Ni, Zn) complexes containing
 coordination and organometallic sites: Synthesis, characterization,
 luminescence and NLO properties
;
_journal_name_full
;
Inorganica Chimica Acta
;
_journal_page_first 598
_journal_page_last 604
_journal_paper_doi 10.1016/j.ica.2012.09.018
_journal_volume 394
_journal_year 2013
_chemical_formula_sum 'C67 H56 Cl N P4 Ru'
_chemical_formula_weight 1135.53
_space_group_IT_number 2
_symmetry_cell_setting triclinic
_symmetry_space_group_name_Hall '-P 1'
_symmetry_space_group_name_H-M 'P -1'
_atom_sites_solution_hydrogens geom
_atom_sites_solution_primary direct
_atom_sites_solution_secondary difmap
_cell_angle_alpha 89.386(4)
_cell_angle_beta 64.026(5)
_cell_angle_gamma 85.321(3)
_cell_formula_units_Z 4
_cell_length_a 17.2447(7)
_cell_length_b 18.3843(7)
_cell_length_c 19.5940(11)
_cell_measurement_reflns_used 13839
_cell_measurement_temperature 150(2)
_cell_measurement_theta_max 32.4946
_cell_measurement_theta_min 3.0825
_cell_volume 5563.7(5)
_computing_cell_refinement 'CrysAlis RED, Oxford Diffraction Ltd.,'
_computing_data_collection 'CrysAlis CCD, Oxford Diffraction Ltd.,'
_computing_data_reduction 'CrysAlis RED, Oxford Diffraction Ltd.,'
_computing_molecular_graphics Ortep3
_computing_publication_material Shelx97
_computing_structure_refinement 'SHELXL-97 (Sheldrick, 1997)'
_computing_structure_solution 'SHELXS-97 (Sheldrick, 1997)'
_diffrn_ambient_temperature 150(2)
_diffrn_detector_area_resol_mean 15.9948
_diffrn_measured_fraction_theta_full 0.998
_diffrn_measured_fraction_theta_max 0.998
_diffrn_measurement_device_type 'OXFORD DIFFRACTION SUPER NOVA'
_diffrn_measurement_method \w/q-scan
_diffrn_radiation_monochromator graphite
_diffrn_radiation_source 'Micro-Focus (Mo) X-ray Source'
_diffrn_radiation_type MoK\a
_diffrn_radiation_wavelength 0.71073
_diffrn_reflns_av_R_equivalents 0.0399
_diffrn_reflns_av_sigmaI/netI 0.0489
_diffrn_reflns_limit_h_max 18
_diffrn_reflns_limit_h_min -20
_diffrn_reflns_limit_k_max 21
_diffrn_reflns_limit_k_min -21
_diffrn_reflns_limit_l_max 23
_diffrn_reflns_limit_l_min -23
_diffrn_reflns_number 50148
_diffrn_reflns_theta_full 25.00
_diffrn_reflns_theta_max 25.00
_diffrn_reflns_theta_min 3.13
_exptl_absorpt_coefficient_mu 0.488
_exptl_absorpt_correction_T_max 0.9304
_exptl_absorpt_correction_T_min 0.8961
_exptl_absorpt_correction_type multi-scan
_exptl_absorpt_process_details
;
CrysAlis RED, Oxford Diffraction Ltd.,
Version 1.171.31.7 (release 18-10-2006 CrysAlis171 .NET)
(compiled Oct 18 2006,16:28:17)
Empirical absorption correction using spherical harmonics,
 implemented in SCALE3 ABSPACK scaling algorithm.
;
_exptl_crystal_colour orange
_exptl_crystal_density_diffrn 1.356
_exptl_crystal_density_method 'not measured'
_exptl_crystal_description block
_exptl_crystal_F_000 2344
_exptl_crystal_size_max 0.23
_exptl_crystal_size_mid 0.18
_exptl_crystal_size_min 0.15
_refine_diff_density_max 0.931
_refine_diff_density_min -0.462
_refine_diff_density_rms 0.064
_refine_ls_extinction_method none
_refine_ls_goodness_of_fit_ref 1.051
_refine_ls_matrix_type full
_refine_ls_number_parameters 1333
_refine_ls_number_reflns 19556
_refine_ls_number_restraints 0
_refine_ls_restrained_S_all 1.051
_refine_ls_R_factor_all 0.0540
_refine_ls_R_factor_gt 0.0396
_refine_ls_shift/su_max 0.001
_refine_ls_shift/su_mean 0.000
_refine_ls_structure_factor_coef Fsqd
_refine_ls_weighting_details 'calc w=1/[\s^2^(Fo^2^)+(0.0446P)^2^+1.8749P] where P=(Fo^2^+2Fc^2^)/3'
_refine_ls_weighting_scheme calc
_refine_ls_wR_factor_gt 0.0966
_refine_ls_wR_factor_ref 0.1085
_reflns_number_gt 15266
_reflns_number_total 19556
_reflns_threshold_expression >2sigma(I)
_cod_data_source_file ICA-2013-394-598-604.cif
_cod_data_source_block shiu001
_cod_original_cell_volume 5563.7(4)
_cod_database_code 1512800

loop_
_symmetry_equiv_pos_as_xyz
'x, y, z'
'-x, -y, -z'

loop_
_atom_site_label
_atom_site_type_symbol
_atom_site_fract_x
_atom_site_fract_y
_atom_site_fract_z
_atom_site_U_iso_or_equiv
_atom_site_adp_type
_atom_site_occupancy
_atom_site_symmetry_multiplicity
_atom_site_calc_flag
_atom_site_refinement_flags
Ru1 Ru 0.789454(14) 0.477382(11) 0.312720(13) 0.02758(7) Uani 1 1 d .
Ru2 Ru 0.225208(14) 0.041067(11) 0.202790(13) 0.02809(7) Uani 1 1 d .
Cl1 Cl 0.87563(5) 0.36352(4) 0.24615(4) 0.03818(17) Uani 1 1 d .
Cl2 Cl 0.12911(5) 0.14778(4) 0.28239(4) 0.04116(18) Uani 1 1 d .
P1 P 0.66321(5) 0.43555(4) 0.31539(5) 0.03497(18) Uani 1 1 d .
P2 P 0.74022(5) 0.42260(4) 0.43145(4) 0.03267(17) Uani 1 1 d .
P3 P 0.91935(5) 0.52005(4) 0.30944(4) 0.02951(16) Uani 1 1 d .
P4 P 0.85098(5) 0.52205(4) 0.18658(4) 0.03324(17) Uani 1 1 d .
P5 P 0.09168(5) 0.00333(4) 0.21436(5) 0.03471(18) Uani 1 1 d .
P6 P 0.18528(5) -0.01900(4) 0.31749(4) 0.03556(18) Uani 1 1 d .
P7 P 0.27185(5) 0.10204(4) 0.08533(4) 0.03011(16) Uani 1 1 d .
P8 P 0.36134(5) 0.06985(4) 0.19207(4) 0.03182(17) Uani 1 1 d .
C66 C 0.2141(3) 1.0882(2) 0.7090(2) 0.0678(11) Uani 1 1 d .
H66 H 0.1730 1.1255 0.7372 0.081 Uiso 1 1 calc R
C133 C 0.7709(2) -0.5911(2) -0.1802(2) 0.0584(9) Uani 1 1 d .
H133 H 0.8105 -0.6307 -0.2047 0.070 Uiso 1 1 calc R
C1 C 0.5919(2) 0.4071(2) 0.41313(19) 0.0533(9) Uani 1 1 d .
H1A H 0.5333 0.4283 0.4275 0.064 Uiso 1 1 calc R
H1B H 0.5910 0.3545 0.4131 0.064 Uiso 1 1 calc R
C2 C 0.62138(19) 0.43046(18) 0.47200(18) 0.0448(8) Uani 1 1 d .
H2A H 0.5982 0.3999 0.5159 0.054 Uiso 1 1 calc R
H2B H 0.5993 0.4806 0.4886 0.054 Uiso 1 1 calc R
C3 C 0.99192(19) 0.54132(16) 0.21016(16) 0.0378(7) Uani 1 1 d .
H3A H 0.9885 0.5938 0.2044 0.045 Uiso 1 1 calc R
H3B H 1.0511 0.5251 0.1996 0.045 Uiso 1 1 calc R
C4 C 0.96886(19) 0.50510(16) 0.15288(17) 0.0391(7) Uani 1 1 d .
H4A H 0.9854 0.4530 0.1490 0.047 Uiso 1 1 calc R
H4B H 0.9991 0.5256 0.1032 0.047 Uiso 1 1 calc R
C5 C 0.5886(2) 0.49620(17) 0.2923(2) 0.0463(8) Uani 1 1 d .
C6 C 0.6121(2) 0.56157(19) 0.2577(2) 0.0574(9) Uani 1 1 d .
H6 H 0.6654 0.5774 0.2492 0.069 Uiso 1 1 calc R
C7 C 0.5578(3) 0.6042(2) 0.2354(3) 0.0786(13) Uani 1 1 d .
H7 H 0.5746 0.6484 0.2123 0.094 Uiso 1 1 calc R
C8 C 0.4795(3) 0.5814(3) 0.2474(3) 0.0917(16) Uani 1 1 d .
H8 H 0.4436 0.6093 0.2311 0.110 Uiso 1 1 calc R
C9 C 0.4542(3) 0.5175(3) 0.2833(3) 0.1034(18) Uani 1 1 d .
H9 H 0.4002 0.5026 0.2928 0.124 Uiso 1 1 calc R
C10 C 0.5081(2) 0.4747(2) 0.3057(3) 0.0788(13) Uani 1 1 d .
H10 H 0.4902 0.4312 0.3300 0.095 Uiso 1 1 calc R
C11 C 0.67306(19) 0.35431(16) 0.2567(2) 0.0421(8) Uani 1 1 d .
C12 C 0.6707(2) 0.36238(19) 0.1870(2) 0.0563(9) Uani 1 1 d .
H12 H 0.6616 0.4088 0.1712 0.068 Uiso 1 1 calc R
C13 C 0.6816(3) 0.3023(2) 0.1410(2) 0.0696(11) Uani 1 1 d .
H13 H 0.6793 0.3085 0.0947 0.084 Uiso 1 1 calc R
C14 C 0.6957(3) 0.2340(2) 0.1630(3) 0.0767(13) Uani 1 1 d .
H14 H 0.7037 0.1937 0.1317 0.092 Uiso 1 1 calc R
C15 C 0.6980(3) 0.2249(2) 0.2311(3) 0.0840(15) Uani 1 1 d .
H15 H 0.7065 0.1783 0.2467 0.101 Uiso 1 1 calc R
C16 C 0.6878(3) 0.28525(19) 0.2774(3) 0.0680(12) Uani 1 1 d .
H16 H 0.6909 0.2785 0.3232 0.082 Uiso 1 1 calc R
C17 C 0.7719(2) 0.32532(15) 0.43211(17) 0.0372(7) Uani 1 1 d .
C18 C 0.7129(2) 0.27240(17) 0.4604(2) 0.0516(9) Uani 1 1 d .
H18 H 0.6537 0.2858 0.4811 0.062 Uiso 1 1 calc R
C19 C 0.7428(3) 0.19965(19) 0.4576(2) 0.0623(10) Uani 1 1 d .
H19 H 0.7036 0.1643 0.4760 0.075 Uiso 1 1 calc R
C20 C 0.8296(3) 0.17949(19) 0.4278(2) 0.0620(10) Uani 1 1 d .
H20 H 0.8490 0.1305 0.4256 0.074 Uiso 1 1 calc R
C21 C 0.8883(2) 0.23106(17) 0.4013(2) 0.0552(9) Uani 1 1 d .
H21 H 0.9473 0.2174 0.3826 0.066 Uiso 1 1 calc R
C22 C 0.8593(2) 0.30313(16) 0.40266(19) 0.0459(8) Uani 1 1 d .
H22 H 0.8994 0.3378 0.3833 0.055 Uiso 1 1 calc R
C23 C 0.75748(18) 0.45939(16) 0.51030(16) 0.0362(7) Uani 1 1 d .
C24 C 0.7747(2) 0.41427(18) 0.56043(18) 0.0474(8) Uani 1 1 d .
H24 H 0.7770 0.3639 0.5548 0.057 Uiso 1 1 calc R
C25 C 0.7885(2) 0.4437(2) 0.6188(2) 0.0547(9) Uani 1 1 d .
H25 H 0.7997 0.4130 0.6520 0.066 Uiso 1 1 calc R
C26 C 0.7857(2) 0.5180(2) 0.6275(2) 0.0566(9) Uani 1 1 d .
H26 H 0.7958 0.5377 0.6660 0.068 Uiso 1 1 calc R
C27 C 0.7677(2) 0.5630(2) 0.5789(2) 0.0586(10) Uani 1 1 d .
H27 H 0.7649 0.6134 0.5850 0.070 Uiso 1 1 calc R
C28 C 0.7539(2) 0.53368(17) 0.52094(19) 0.0486(8) Uani 1 1 d .
H28 H 0.7419 0.5648 0.4884 0.058 Uiso 1 1 calc R
C29 C 0.98604(18) 0.45480(14) 0.33696(17) 0.0330(6) Uani 1 1 d .
C30 C 0.9762(2) 0.45346(16) 0.41105(18) 0.0417(7) Uani 1 1 d .
H30 H 0.9401 0.4894 0.4461 0.050 Uiso 1 1 calc R
C31 C 1.0198(2) 0.3987(2) 0.4329(2) 0.0567(10) Uani 1 1 d .
H31 H 1.0129 0.3979 0.4828 0.068 Uiso 1 1 calc R
C32 C 1.0736(2) 0.34513(19) 0.3813(3) 0.0610(11) Uani 1 1 d .
H32 H 1.1022 0.3081 0.3964 0.073 Uiso 1 1 calc R
C33 C 1.0847(2) 0.34652(17) 0.3078(2) 0.0534(9) Uani 1 1 d .
H33 H 1.1210 0.3105 0.2730 0.064 Uiso 1 1 calc R
C34 C 1.04174(19) 0.40171(16) 0.28507(19) 0.0414(7) Uani 1 1 d .
H34 H 1.0504 0.4030 0.2348 0.050 Uiso 1 1 calc R
C35 C 0.92557(19) 0.60568(15) 0.35435(17) 0.0347(7) Uani 1 1 d .
C36 C 1.0018(2) 0.62005(17) 0.3582(2) 0.0487(8) Uani 1 1 d .
H36 H 1.0483 0.5845 0.3421 0.058 Uiso 1 1 calc R
C37 C 1.0085(3) 0.68719(19) 0.3860(2) 0.0605(10) Uani 1 1 d .
H37 H 1.0592 0.6963 0.3889 0.073 Uiso 1 1 calc R
C38 C 0.9411(3) 0.73994(19) 0.4090(2) 0.0673(11) Uani 1 1 d .
H38 H 0.9458 0.7848 0.4278 0.081 Uiso 1 1 calc R
C39 C 0.8663(3) 0.7266(2) 0.4045(3) 0.0713(12) Uani 1 1 d .
H39 H 0.8204 0.7627 0.4202 0.086 Uiso 1 1 calc R
C40 C 0.8585(2) 0.66036(17) 0.3771(2) 0.0518(9) Uani 1 1 d .
H40 H 0.8077 0.6523 0.3737 0.062 Uiso 1 1 calc R
C41 C 0.8435(2) 0.61939(16) 0.16612(19) 0.0442(8) Uani 1 1 d .
C42 C 0.7888(3) 0.66902(17) 0.2218(2) 0.0562(9) Uani 1 1 d .
H42 H 0.7552 0.6532 0.2704 0.067 Uiso 1 1 calc R
C43 C 0.7834(3) 0.7428(2) 0.2059(3) 0.0838(14) Uani 1 1 d .
H43 H 0.7455 0.7759 0.2436 0.101 Uiso 1 1 calc R
C44 C 0.8333(4) 0.7661(2) 0.1360(3) 0.0966(18) Uani 1 1 d .
H44 H 0.8294 0.8154 0.1257 0.116 Uiso 1 1 calc R
C45 C 0.8896(4) 0.7182(2) 0.0800(3) 0.0833(15) Uani 1 1 d .
H45 H 0.9243 0.7352 0.0322 0.100 Uiso 1 1 calc R
C46 C 0.8951(3) 0.64425(19) 0.0942(2) 0.0618(10) Uani 1 1 d .
H46 H 0.9329 0.6116 0.0560 0.074 Uiso 1 1 calc R
C47 C 0.8355(2) 0.48015(17) 0.10924(17) 0.0409(7) Uani 1 1 d .
C48 C 0.7812(3) 0.51407(19) 0.0815(2) 0.0572(10) Uani 1 1 d .
H48 H 0.7518 0.5592 0.1018 0.069 Uiso 1 1 calc R
C49 C 0.7704(3) 0.4807(2) 0.0231(3) 0.0776(14) Uani 1 1 d .
H49 H 0.7334 0.5039 0.0049 0.093 Uiso 1 1 calc R
C50 C 0.8128(3) 0.4152(3) -0.0076(2) 0.0785(14) Uani 1 1 d .
H50 H 0.8056 0.3940 -0.0471 0.094 Uiso 1 1 calc R
C51 C 0.8662(3) 0.3800(2) 0.0196(2) 0.0698(11) Uani 1 1 d .
H51 H 0.8949 0.3348 -0.0010 0.084 Uiso 1 1 calc R
C52 C 0.8772(2) 0.41248(19) 0.07828(19) 0.0532(9) Uani 1 1 d .
H52 H 0.9131 0.3884 0.0970 0.064 Uiso 1 1 calc R
C53 C 0.70988(19) 0.56396(15) 0.36917(17) 0.0345(7) Uani 1 1 d .
C54 C 0.6576(2) 0.61317(16) 0.40574(19) 0.0421(7) Uani 1 1 d .
C55 C 0.60554(19) 0.67842(15) 0.44339(18) 0.0392(7) Uani 1 1 d .
C56 C 0.6014(2) 0.70525(19) 0.5111(2) 0.0590(10) Uani 1 1 d .
H56 H 0.6336 0.6800 0.5328 0.071 Uiso 1 1 calc R
C57 C 0.5512(3) 0.76805(19) 0.5471(2) 0.0638(10) Uani 1 1 d .
H57 H 0.5493 0.7840 0.5928 0.077 Uiso 1 1 calc R
C58 C 0.5035(2) 0.80771(17) 0.5155(2) 0.0485(8) Uani 1 1 d .
C59 C 0.5075(2) 0.78237(18) 0.4478(2) 0.0554(9) Uani 1 1 d .
H59 H 0.4763 0.8085 0.4256 0.067 Uiso 1 1 calc R
C60 C 0.5571(2) 0.71869(18) 0.4124(2) 0.0527(9) Uani 1 1 d .
H60 H 0.5581 0.7024 0.3672 0.063 Uiso 1 1 calc R
C61 C 0.4477(2) 0.87147(19) 0.5542(2) 0.0565(9) Uani 1 1 d .
C62 C 0.3980(2) 0.92288(19) 0.5866(2) 0.0559(9) Uani 1 1 d .
C63 C 0.3330(2) 0.97944(17) 0.6291(2) 0.0487(8) Uani 1 1 d .
C64 C 0.2516(2) 0.9636(2) 0.6813(2) 0.0587(9) Uani 1 1 d .
H64 H 0.2376 0.9154 0.6889 0.070 Uiso 1 1 calc R
C65 C 0.1917(2) 1.0193(2) 0.7217(2) 0.0629(10) Uani 1 1 d .
H65 H 0.1365 1.0097 0.7571 0.075 Uiso 1 1 calc R
N1 N 0.2911(2) 1.10676(16) 0.6588(2) 0.0694(9) Uani 1 1 d .
C67 C 0.3490(2) 1.05241(19) 0.6196(2) 0.0562(9) Uani 1 1 d .
H67 H 0.4031 1.0640 0.5838 0.067 Uiso 1 1 calc R
C68 C 0.0221(2) 0.00342(18) 0.31723(18) 0.0455(8) Uani 1 1 d .
H68A H 0.0039 0.0534 0.3364 0.055 Uiso 1 1 calc R
H68B H -0.0294 -0.0209 0.3266 0.055 Uiso 1 1 calc R
C69 C 0.0682(2) -0.0346(2) 0.3591(2) 0.0547(9) Uani 1 1 d .
H69A H 0.0625 -0.0866 0.3585 0.066 Uiso 1 1 calc R
H69B H 0.0406 -0.0173 0.4117 0.066 Uiso 1 1 calc R
C70 C 0.38833(18) 0.11644(16) 0.05111(17) 0.0379(7) Uani 1 1 d .
H70A H 0.4180 0.1073 -0.0034 0.045 Uiso 1 1 calc R
H70B H 0.3937 0.1669 0.0610 0.045 Uiso 1 1 calc R
C71 C 0.43158(18) 0.06687(16) 0.08937(16) 0.0368(7) Uani 1 1 d .
H71A H 0.4875 0.0832 0.0794 0.044 Uiso 1 1 calc R
H71B H 0.4404 0.0173 0.0694 0.044 Uiso 1 1 calc R
C72 C 0.02166(19) 0.05706(16) 0.17977(19) 0.0414(7) Uani 1 1 d .
C73 C -0.0286(2) 0.11930(18) 0.2199(2) 0.0538(9) Uani 1 1 d .
H73 H -0.0291 0.1324 0.2658 0.065 Uiso 1 1 calc R
C74 C -0.0780(2) 0.1619(2) 0.1920(3) 0.0681(11) Uani 1 1 d .
H74 H -0.1111 0.2035 0.2191 0.082 Uiso 1 1 calc R
C75 C -0.0783(3) 0.1428(2) 0.1249(3) 0.0789(13) Uani 1 1 d .
H75 H -0.1108 0.1717 0.1059 0.095 Uiso 1 1 calc R
C76 C -0.0305(3) 0.0807(3) 0.0857(3) 0.0802(13) Uani 1 1 d .
H76 H -0.0312 0.0673 0.0404 0.096 Uiso 1 1 calc R
C77 C 0.0190(2) 0.0380(2) 0.1132(2) 0.0615(10) Uani 1 1 d .
H77 H 0.0508 -0.0042 0.0863 0.074 Uiso 1 1 calc R
C78 C 0.0881(2) -0.08908(16) 0.18183(19) 0.0428(7) Uani 1 1 d .
C79 C 0.0265(2) -0.13524(18) 0.2272(2) 0.0572(9) Uani 1 1 d .
H79 H -0.0143 -0.1192 0.2755 0.069 Uiso 1 1 calc R
C80 C 0.0252(3) -0.2046(2) 0.2013(3) 0.0779(13) Uani 1 1 d .
H80 H -0.0159 -0.2351 0.2323 0.093 Uiso 1 1 calc R
C81 C 0.0838(3) -0.2284(2) 0.1306(3) 0.0922(16) Uani 1 1 d .
H81 H 0.0826 -0.2750 0.1133 0.111 Uiso 1 1 calc R
C82 C 0.1450(3) -0.1837(2) 0.0845(3) 0.0801(13) Uani 1 1 d .
H82 H 0.1848 -0.2000 0.0360 0.096 Uiso 1 1 calc R
C83 C 0.1474(2) -0.1140(2) 0.1106(2) 0.0598(10) Uani 1 1 d .
H83 H 0.1894 -0.0842 0.0796 0.072 Uiso 1 1 calc R
C84 C 0.1957(2) 0.02586(16) 0.39615(17) 0.0403(7) Uani 1 1 d .
C85 C 0.2227(2) 0.09502(17) 0.38945(19) 0.0464(8) Uani 1 1 d .
H85 H 0.2331 0.1205 0.3454 0.056 Uiso 1 1 calc R
C86 C 0.2344(3) 0.12720(19) 0.4475(2) 0.0585(10) Uani 1 1 d .
H86 H 0.2521 0.1742 0.4425 0.070 Uiso 1 1 calc R
C87 C 0.2200(3) 0.0897(2) 0.5121(2) 0.0704(12) Uani 1 1 d .
H87 H 0.2299 0.1105 0.5503 0.085 Uiso 1 1 calc R
C88 C 0.1908(3) 0.0215(2) 0.5205(2) 0.0725(12) Uani 1 1 d .
H88 H 0.1793 -0.0034 0.5650 0.087 Uiso 1 1 calc R
C89 C 0.1786(3) -0.01018(19) 0.4629(2) 0.0596(10) Uani 1 1 d .
H89 H 0.1585 -0.0564 0.4690 0.071 Uiso 1 1 calc R
C90 C 0.2346(2) -0.11179(16) 0.31608(18) 0.0435(8) Uani 1 1 d .
C91 C 0.2988(2) -0.12684(19) 0.3391(2) 0.0569(9) Uani 1 1 d .
H91 H 0.3190 -0.0889 0.3562 0.068 Uiso 1 1 calc R
C92 C 0.3338(3) -0.1979(2) 0.3372(2) 0.0711(11) Uani 1 1 d .
H92 H 0.3776 -0.2070 0.3524 0.085 Uiso 1 1 calc R
C93 C 0.3049(3) -0.2538(2) 0.3136(3) 0.0802(14) Uani 1 1 d .
H93 H 0.3267 -0.3015 0.3149 0.096 Uiso 1 1 calc R
C94 C 0.2438(3) -0.2401(2) 0.2877(3) 0.0845(14) Uani 1 1 d .
H94 H 0.2250 -0.2785 0.2699 0.101 Uiso 1 1 calc R
C95 C 0.2096(3) -0.16983(19) 0.2878(2) 0.0663(11) Uani 1 1 d .
H95 H 0.1691 -0.1610 0.2686 0.080 Uiso 1 1 calc R
C96 C 0.27009(19) 0.05479(15) 0.00375(16) 0.0352(7) Uani 1 1 d .
C97 C 0.3294(2) -0.00345(17) -0.03292(19) 0.0467(8) Uani 1 1 d .
H97 H 0.3711 -0.0183 -0.0164 0.056 Uiso 1 1 calc R
C98 C 0.3283(2) -0.04018(19) -0.0934(2) 0.0567(9) Uani 1 1 d .
H98 H 0.3695 -0.0788 -0.1178 0.068 Uiso 1 1 calc R
C99 C 0.2663(3) -0.0196(2) -0.1177(2) 0.0682(12) Uani 1 1 d .
H99 H 0.2655 -0.0438 -0.1588 0.082 Uiso 1 1 calc R
C100 C 0.2061(3) 0.0366(2) -0.0811(3) 0.0747(13) Uani 1 1 d .
H100 H 0.1633 0.0497 -0.0967 0.090 Uiso 1 1 calc R
C101 C 0.2072(2) 0.07482(18) -0.0209(2) 0.0534(9) Uani 1 1 d .
H101 H 0.1661 0.1137 0.0029 0.064 Uiso 1 1 calc R
C102 C 0.22835(19) 0.19449(15) 0.07684(17) 0.0343(6) Uani 1 1 d .
C103 C 0.1433(2) 0.21817(16) 0.12172(18) 0.0433(7) Uani 1 1 d .
H103 H 0.1078 0.1870 0.1573 0.052 Uiso 1 1 calc R
C104 C 0.1090(2) 0.28765(18) 0.1152(2) 0.0522(9) Uani 1 1 d .
H104 H 0.0512 0.3025 0.1459 0.063 Uiso 1 1 calc R
C105 C 0.1610(3) 0.33351(19) 0.0637(2) 0.0602(10) Uani 1 1 d .
H105 H 0.1388 0.3803 0.0595 0.072 Uiso 1 1 calc R
C106 C 0.2454(3) 0.3111(2) 0.0181(3) 0.0689(12) Uani 1 1 d .
H106 H 0.2806 0.3430 -0.0167 0.083 Uiso 1 1 calc R
C107 C 0.2793(2) 0.24177(18) 0.0230(2) 0.0561(9) Uani 1 1 d .
H107 H 0.3364 0.2266 -0.0097 0.067 Uiso 1 1 calc R
C108 C 0.37814(19) 0.16148(15) 0.21753(17) 0.0371(7) Uani 1 1 d .
C109 C 0.3194(2) 0.21928(17) 0.2230(2) 0.0496(8) Uani 1 1 d .
H109 H 0.2712 0.2109 0.2155 0.060 Uiso 1 1 calc R
C110 C 0.3306(2) 0.28965(18) 0.2395(2) 0.0653(11) Uani 1 1 d .
H110 H 0.2903 0.3279 0.2427 0.078 Uiso 1 1 calc R
C111 C 0.4009(3) 0.3032(2) 0.2511(2) 0.0635(10) Uani 1 1 d .
H111 H 0.4078 0.3503 0.2632 0.076 Uiso 1 1 calc R
C112 C 0.4607(2) 0.2471(2) 0.2449(2) 0.0583(10) Uani 1 1 d .
H112 H 0.5088 0.2562 0.2523 0.070 Uiso 1 1 calc R
C113 C 0.4504(2) 0.17662(18) 0.22759(19) 0.0472(8) Uani 1 1 d .
H113 H 0.4922 0.1390 0.2227 0.057 Uiso 1 1 calc R
C114 C 0.42566(19) 0.00909(16) 0.22711(18) 0.0388(7) Uani 1 1 d .
C115 C 0.4271(2) 0.02267(19) 0.2962(2) 0.0524(9) Uani 1 1 d .
H115 H 0.3935 0.0625 0.3266 0.063 Uiso 1 1 calc R
C116 C 0.4782(3) -0.0225(2) 0.3205(2) 0.0679(11) Uani 1 1 d .
H116 H 0.4787 -0.0129 0.3668 0.081 Uiso 1 1 calc R
C117 C 0.5279(3) -0.0815(2) 0.2758(3) 0.0695(12) Uani 1 1 d .
H117 H 0.5632 -0.1111 0.2914 0.083 Uiso 1 1 calc R
C118 C 0.5258(2) -0.09710(19) 0.2084(2) 0.0621(10) Uani 1 1 d .
H118 H 0.5583 -0.1378 0.1790 0.074 Uiso 1 1 calc R
C119 C 0.4748(2) -0.05179(17) 0.1843(2) 0.0469(8) Uani 1 1 d .
H119 H 0.4737 -0.0625 0.1385 0.056 Uiso 1 1 calc R
C120 C 0.29404(18) -0.05028(15) 0.14623(16) 0.0323(6) Uani 1 1 d .
C121 C 0.3362(2) -0.10566(16) 0.11489(18) 0.0402(7) Uani 1 1 d .
C122 C 0.38758(19) -0.17140(15) 0.07825(18) 0.0396(7) Uani 1 1 d .
C123 C 0.3975(2) -0.19571(17) 0.00754(19) 0.0471(8) Uani 1 1 d .
H123 H 0.3671 -0.1699 -0.0154 0.056 Uiso 1 1 calc R
C124 C 0.4510(2) -0.25669(17) -0.0296(2) 0.0480(8) Uani 1 1 d .
H124 H 0.4567 -0.2706 -0.0772 0.058 Uiso 1 1 calc R
C125 C 0.4968(2) -0.29785(16) 0.00327(19) 0.0441(8) Uani 1 1 d .
C126 C 0.4860(2) -0.27499(16) 0.0750(2) 0.0479(8) Uani 1 1 d .
H126 H 0.5153 -0.3017 0.0985 0.058 Uiso 1 1 calc R
C127 C 0.4329(2) -0.21364(16) 0.11155(19) 0.0447(8) Uani 1 1 d .
H127 H 0.4269 -0.1999 0.1593 0.054 Uiso 1 1 calc R
C128 C 0.5526(2) -0.36088(17) -0.0354(2) 0.0505(8) Uani 1 1 d .
C129 C 0.5984(2) -0.41402(18) -0.0684(2) 0.0529(9) Uani 1 1 d .
C130 C 0.6554(2) -0.47651(17) -0.10703(19) 0.0463(8) Uani 1 1 d .
C134 C 0.7413(2) -0.46977(19) -0.1562(2) 0.0544(9) Uani 1 1 d .
H131 H 0.7601 -0.4231 -0.1644 0.065 Uiso 1 1 calc R
N2 N 0.79832(18) -0.52482(16) -0.19223(18) 0.0592(8) Uani 1 1 d .
C131 C 0.6298(2) -0.5464(2) -0.0967(3) 0.0792(14) Uani 1 1 d .
H135 H 0.5728 -0.5546 -0.0644 0.095 Uiso 1 1 calc R
C132 C 0.6888(3) -0.6040(2) -0.1342(3) 0.0790(13) Uani 1 1 d .
H132 H 0.6721 -0.6514 -0.1280 0.095 Uiso 1 1 calc R

loop_
_atom_site_aniso_label
_atom_site_aniso_U_11
_atom_site_aniso_U_22
_atom_site_aniso_U_33
_atom_site_aniso_U_23
_atom_site_aniso_U_13
_atom_site_aniso_U_12
Ru1 0.02780(13) 0.02524(12) 0.02914(14) -0.00253(9) -0.01223(10) -0.00037(9)
Ru2 0.02920(13) 0.02626(12) 0.02730(14) -0.00252(9) -0.01124(10) -0.00061(9)
Cl1 0.0377(4) 0.0316(4) 0.0402(4) -0.0071(3) -0.0134(3) 0.0031(3)
Cl2 0.0404(4) 0.0335(4) 0.0446(5) -0.0082(3) -0.0152(4) 0.0042(3)
P1 0.0296(4) 0.0350(4) 0.0410(5) -0.0040(3) -0.0160(4) -0.0021(3)
P2 0.0344(4) 0.0315(4) 0.0291(4) 0.0000(3) -0.0109(3) -0.0042(3)
P3 0.0299(4) 0.0270(4) 0.0324(4) -0.0021(3) -0.0144(3) -0.0023(3)
P4 0.0389(4) 0.0323(4) 0.0313(4) 0.0015(3) -0.0175(4) -0.0057(3)
P5 0.0308(4) 0.0343(4) 0.0363(5) -0.0048(3) -0.0121(4) -0.0035(3)
P6 0.0414(5) 0.0333(4) 0.0295(4) 0.0015(3) -0.0129(4) -0.0050(3)
P7 0.0302(4) 0.0300(4) 0.0293(4) 0.0000(3) -0.0126(3) -0.0008(3)
P8 0.0316(4) 0.0328(4) 0.0328(4) -0.0005(3) -0.0159(3) -0.0016(3)
C66 0.051(2) 0.074(3) 0.080(3) -0.035(2) -0.033(2) 0.021(2)
C133 0.053(2) 0.058(2) 0.062(3) -0.0197(19) -0.026(2) 0.0126(18)
C1 0.0391(19) 0.068(2) 0.050(2) 0.0030(18) -0.0160(17) -0.0145(17)
C2 0.0352(17) 0.0501(19) 0.0389(19) -0.0010(15) -0.0067(15) -0.0052(14)
C3 0.0324(16) 0.0423(17) 0.0365(18) 0.0024(14) -0.0120(14) -0.0097(13)
C4 0.0387(17) 0.0424(17) 0.0308(17) -0.0001(14) -0.0102(14) -0.0046(14)
C5 0.0341(17) 0.0490(19) 0.057(2) -0.0124(16) -0.0229(16) 0.0071(14)
C6 0.057(2) 0.052(2) 0.073(3) -0.0020(19) -0.038(2) 0.0030(17)
C7 0.090(3) 0.060(3) 0.106(4) 0.003(2) -0.065(3) 0.010(2)
C8 0.071(3) 0.088(3) 0.130(5) -0.003(3) -0.063(3) 0.030(3)
C9 0.054(3) 0.117(4) 0.155(5) 0.006(4) -0.062(3) 0.008(3)
C10 0.044(2) 0.080(3) 0.121(4) 0.011(3) -0.045(3) -0.003(2)
C11 0.0318(17) 0.0393(17) 0.059(2) -0.0086(15) -0.0235(16) -0.0037(13)
C12 0.058(2) 0.053(2) 0.056(2) -0.0050(18) -0.0210(19) -0.0192(18)
C13 0.073(3) 0.072(3) 0.060(3) -0.015(2) -0.022(2) -0.024(2)
C14 0.060(3) 0.066(3) 0.100(4) -0.036(3) -0.031(3) -0.003(2)
C15 0.097(3) 0.040(2) 0.140(5) -0.022(2) -0.078(4) 0.014(2)
C16 0.082(3) 0.046(2) 0.102(3) -0.009(2) -0.066(3) 0.0044(19)
C17 0.0472(19) 0.0328(16) 0.0291(17) 0.0042(13) -0.0139(14) -0.0073(14)
C18 0.054(2) 0.048(2) 0.051(2) 0.0123(17) -0.0203(18) -0.0147(17)
C19 0.080(3) 0.041(2) 0.065(3) 0.0157(18) -0.028(2) -0.024(2)
C20 0.089(3) 0.0333(19) 0.061(3) 0.0078(17) -0.031(2) -0.0041(19)
C21 0.064(2) 0.0393(19) 0.055(2) 0.0022(17) -0.0205(19) 0.0024(17)
C22 0.050(2) 0.0340(17) 0.050(2) 0.0043(15) -0.0181(17) -0.0070(15)
C23 0.0351(17) 0.0418(17) 0.0266(16) -0.0001(13) -0.0087(13) -0.0038(13)
C24 0.056(2) 0.0464(19) 0.039(2) 0.0016(15) -0.0200(17) -0.0043(16)
C25 0.064(2) 0.066(2) 0.041(2) 0.0052(18) -0.0288(18) -0.0060(19)
C26 0.060(2) 0.074(3) 0.040(2) -0.0054(18) -0.0252(18) -0.0097(19)
C27 0.076(3) 0.049(2) 0.053(2) -0.0093(18) -0.031(2) -0.0052(18)
C28 0.061(2) 0.0441(19) 0.041(2) -0.0022(15) -0.0233(17) -0.0013(16)
C29 0.0304(15) 0.0299(15) 0.0404(18) -0.0002(13) -0.0171(14) -0.0025(12)
C30 0.0427(18) 0.0402(17) 0.044(2) -0.0002(15) -0.0206(16) -0.0037(14)
C31 0.065(2) 0.061(2) 0.059(2) 0.014(2) -0.041(2) -0.009(2)
C32 0.060(2) 0.048(2) 0.091(3) 0.018(2) -0.048(2) -0.0029(18)
C33 0.0408(19) 0.0368(18) 0.083(3) -0.0060(18) -0.028(2) 0.0029(15)
C34 0.0353(17) 0.0378(17) 0.050(2) -0.0044(15) -0.0176(15) -0.0015(14)
C35 0.0405(17) 0.0302(15) 0.0345(17) -0.0006(13) -0.0169(14) -0.0056(13)
C36 0.051(2) 0.0404(18) 0.063(2) -0.0021(16) -0.0322(18) -0.0064(15)
C37 0.070(3) 0.050(2) 0.077(3) -0.0008(19) -0.043(2) -0.020(2)
C38 0.088(3) 0.041(2) 0.074(3) -0.0142(19) -0.035(2) -0.018(2)
C39 0.063(3) 0.045(2) 0.096(3) -0.024(2) -0.027(2) 0.0018(19)
C40 0.048(2) 0.0399(18) 0.067(3) -0.0148(17) -0.0249(19) -0.0005(15)
C41 0.059(2) 0.0368(17) 0.050(2) 0.0069(15) -0.0349(18) -0.0114(16)
C42 0.077(3) 0.0377(19) 0.058(2) 0.0056(17) -0.033(2) -0.0077(18)
C43 0.136(4) 0.035(2) 0.086(4) -0.005(2) -0.056(3) 0.004(2)
C44 0.177(6) 0.042(2) 0.099(4) 0.021(3) -0.084(4) -0.024(3)
C45 0.140(4) 0.062(3) 0.066(3) 0.031(2) -0.058(3) -0.038(3)
C46 0.087(3) 0.052(2) 0.054(2) 0.0166(19) -0.036(2) -0.021(2)
C47 0.0509(19) 0.0443(18) 0.0308(18) 0.0061(14) -0.0194(15) -0.0143(15)
C48 0.084(3) 0.050(2) 0.059(2) 0.0095(18) -0.050(2) -0.0155(19)
C49 0.112(4) 0.083(3) 0.072(3) 0.024(3) -0.068(3) -0.030(3)
C50 0.113(4) 0.087(3) 0.052(3) 0.003(2) -0.047(3) -0.038(3)
C51 0.088(3) 0.072(3) 0.052(3) -0.017(2) -0.031(2) -0.015(2)
C52 0.059(2) 0.060(2) 0.040(2) -0.0080(17) -0.0200(18) -0.0083(18)
C53 0.0348(16) 0.0360(16) 0.0374(18) 0.0054(14) -0.0197(14) -0.0065(13)
C54 0.0395(18) 0.0371(17) 0.047(2) -0.0045(15) -0.0167(16) 0.0020(14)
C55 0.0322(16) 0.0347(16) 0.0410(19) -0.0065(14) -0.0078(14) 0.0018(13)
C56 0.067(2) 0.054(2) 0.058(3) -0.0171(18) -0.034(2) 0.0230(18)
C57 0.075(3) 0.056(2) 0.064(3) -0.0209(19) -0.037(2) 0.0186(19)
C58 0.0415(19) 0.0356(17) 0.058(2) -0.0110(16) -0.0139(17) 0.0043(14)
C59 0.052(2) 0.051(2) 0.060(3) -0.0054(18) -0.0251(19) 0.0171(17)
C60 0.059(2) 0.049(2) 0.049(2) -0.0107(17) -0.0250(18) 0.0145(17)
C61 0.052(2) 0.043(2) 0.068(3) -0.0108(18) -0.023(2) 0.0059(17)
C62 0.053(2) 0.047(2) 0.068(3) -0.0160(18) -0.029(2) 0.0113(17)
C63 0.050(2) 0.0439(19) 0.057(2) -0.0162(16) -0.0303(19) 0.0140(15)
C64 0.060(2) 0.056(2) 0.062(3) 0.0010(19) -0.028(2) -0.0054(19)
C65 0.046(2) 0.079(3) 0.056(3) -0.015(2) -0.0167(19) 0.006(2)
N1 0.061(2) 0.0481(18) 0.098(3) -0.0225(18) -0.035(2) 0.0090(16)
C67 0.044(2) 0.054(2) 0.067(3) -0.0122(19) -0.0223(19) 0.0044(17)
C68 0.0354(17) 0.0510(19) 0.040(2) -0.0063(15) -0.0067(15) -0.0062(15)
C69 0.047(2) 0.068(2) 0.039(2) 0.0086(17) -0.0084(17) -0.0133(18)
C70 0.0346(17) 0.0431(17) 0.0323(18) 0.0044(14) -0.0107(14) -0.0066(13)
C71 0.0316(16) 0.0421(17) 0.0351(18) -0.0001(14) -0.0138(14) 0.0009(13)
C72 0.0328(17) 0.0435(18) 0.049(2) -0.0014(15) -0.0181(15) -0.0049(14)
C73 0.044(2) 0.047(2) 0.072(3) -0.0109(18) -0.0274(19) 0.0021(16)
C74 0.048(2) 0.055(2) 0.101(4) -0.005(2) -0.034(2) 0.0075(18)
C75 0.067(3) 0.081(3) 0.101(4) 0.011(3) -0.052(3) 0.006(2)
C76 0.083(3) 0.102(4) 0.068(3) -0.004(3) -0.047(3) 0.009(3)
C77 0.061(2) 0.069(2) 0.061(3) -0.008(2) -0.035(2) 0.0094(19)
C78 0.0381(18) 0.0394(17) 0.052(2) -0.0088(15) -0.0202(16) -0.0013(14)
C79 0.060(2) 0.048(2) 0.060(2) -0.0057(17) -0.0205(19) -0.0132(18)
C80 0.087(3) 0.059(3) 0.085(3) -0.007(2) -0.032(3) -0.030(2)
C81 0.111(4) 0.058(3) 0.103(4) -0.031(3) -0.039(3) -0.023(3)
C82 0.078(3) 0.077(3) 0.072(3) -0.038(2) -0.020(2) -0.008(2)
C83 0.050(2) 0.060(2) 0.063(3) -0.0145(19) -0.018(2) -0.0074(18)
C84 0.0475(19) 0.0395(17) 0.0296(17) -0.0032(14) -0.0137(15) 0.0017(14)
C85 0.056(2) 0.0427(18) 0.0368(19) -0.0043(15) -0.0180(16) 0.0010(15)
C86 0.082(3) 0.044(2) 0.054(2) -0.0133(17) -0.035(2) 0.0021(18)
C87 0.104(3) 0.066(3) 0.053(3) -0.016(2) -0.049(2) 0.013(2)
C88 0.117(4) 0.059(2) 0.044(2) -0.0012(19) -0.040(2) 0.005(2)
C89 0.089(3) 0.049(2) 0.039(2) 0.0033(17) -0.026(2) -0.0079(19)
C90 0.062(2) 0.0342(17) 0.0330(18) 0.0041(14) -0.0190(16) -0.0060(15)
C91 0.065(2) 0.045(2) 0.058(2) 0.0031(17) -0.025(2) -0.0004(17)
C92 0.076(3) 0.057(3) 0.066(3) 0.007(2) -0.022(2) 0.014(2)
C93 0.102(4) 0.041(2) 0.065(3) 0.007(2) -0.011(3) 0.018(2)
C94 0.120(4) 0.037(2) 0.085(4) -0.008(2) -0.032(3) -0.013(2)
C95 0.094(3) 0.045(2) 0.063(3) -0.0023(19) -0.036(2) -0.009(2)
C96 0.0420(17) 0.0356(16) 0.0290(17) 0.0024(13) -0.0163(14) -0.0051(13)
C97 0.0460(19) 0.0487(19) 0.043(2) -0.0079(16) -0.0191(16) 0.0055(15)
C98 0.065(2) 0.051(2) 0.048(2) -0.0158(17) -0.0215(19) 0.0059(18)
C99 0.114(4) 0.049(2) 0.062(3) -0.0108(19) -0.057(3) -0.003(2)
C100 0.114(4) 0.061(2) 0.087(3) -0.010(2) -0.081(3) 0.007(2)
C101 0.072(2) 0.0421(19) 0.062(2) -0.0087(17) -0.047(2) 0.0084(17)
C102 0.0386(17) 0.0328(15) 0.0333(17) 0.0000(13) -0.0177(14) -0.0020(13)
C103 0.0415(18) 0.0406(18) 0.043(2) 0.0027(15) -0.0155(16) 0.0029(14)
C104 0.057(2) 0.051(2) 0.047(2) -0.0085(17) -0.0241(18) 0.0156(17)
C105 0.079(3) 0.0369(19) 0.073(3) 0.0030(19) -0.043(2) 0.0074(18)
C106 0.066(3) 0.048(2) 0.094(3) 0.029(2) -0.036(2) -0.0080(19)
C107 0.044(2) 0.051(2) 0.065(3) 0.0166(19) -0.0171(18) -0.0017(16)
C108 0.0370(17) 0.0358(16) 0.0387(18) -0.0014(13) -0.0161(14) -0.0070(13)
C109 0.047(2) 0.0380(18) 0.068(2) 0.0014(16) -0.0279(18) -0.0058(15)
C110 0.060(2) 0.0366(19) 0.099(3) -0.003(2) -0.035(2) -0.0027(17)
C111 0.064(3) 0.047(2) 0.076(3) -0.0148(19) -0.025(2) -0.0143(19)
C112 0.052(2) 0.066(2) 0.064(3) -0.0071(19) -0.029(2) -0.0216(19)
C113 0.0392(18) 0.053(2) 0.050(2) -0.0056(16) -0.0198(16) -0.0060(15)
C114 0.0347(17) 0.0420(17) 0.0416(19) 0.0037(14) -0.0187(15) -0.0023(14)
C115 0.053(2) 0.061(2) 0.050(2) 0.0015(18) -0.0293(18) 0.0002(17)
C116 0.079(3) 0.081(3) 0.063(3) 0.005(2) -0.051(2) 0.002(2)
C117 0.074(3) 0.066(3) 0.090(3) 0.013(2) -0.058(3) 0.003(2)
C118 0.062(2) 0.046(2) 0.083(3) 0.002(2) -0.038(2) 0.0085(17)
C119 0.049(2) 0.0434(19) 0.053(2) 0.0034(16) -0.0275(17) 0.0023(15)
C120 0.0344(16) 0.0348(16) 0.0294(16) 0.0031(13) -0.0148(13) -0.0086(13)
C121 0.0403(18) 0.0363(17) 0.0390(19) -0.0010(15) -0.0125(15) -0.0041(14)
C122 0.0356(17) 0.0331(16) 0.0403(19) -0.0043(14) -0.0077(14) -0.0019(13)
C123 0.051(2) 0.0394(18) 0.048(2) -0.0072(15) -0.0209(17) 0.0055(15)
C124 0.053(2) 0.0425(19) 0.043(2) -0.0106(15) -0.0166(17) 0.0021(15)
C125 0.0415(18) 0.0319(16) 0.046(2) -0.0064(14) -0.0073(16) 0.0004(14)
C126 0.048(2) 0.0364(18) 0.056(2) 0.0039(16) -0.0210(17) 0.0016(15)
C127 0.052(2) 0.0359(17) 0.040(2) -0.0019(14) -0.0152(16) 0.0005(15)
C128 0.045(2) 0.0376(18) 0.054(2) -0.0069(16) -0.0094(17) 0.0018(15)
C129 0.051(2) 0.045(2) 0.051(2) -0.0046(17) -0.0123(18) 0.0001(17)
C130 0.0447(19) 0.0415(18) 0.046(2) -0.0079(15) -0.0157(16) 0.0054(15)
C134 0.049(2) 0.050(2) 0.059(2) 0.0027(18) -0.0186(19) -0.0022(17)
N2 0.0456(18) 0.057(2) 0.063(2) -0.0068(16) -0.0153(16) 0.0098(15)
C131 0.044(2) 0.051(2) 0.106(4) -0.017(2) 0.001(2) -0.0075(18)
C132 0.058(3) 0.042(2) 0.109(4) -0.022(2) -0.011(2) -0.0056(19)

loop_
_atom_type_symbol
_atom_type_description
_atom_type_scat_dispersion_real
_atom_type_scat_dispersion_imag
_atom_type_scat_source
C C 0.0033 0.0016 'International Tables Vol C Tables 4.2.6.8 and 6.1.1.4'
H H 0.0000 0.0000 'International Tables Vol C Tables 4.2.6.8 and 6.1.1.4'
N N 0.0061 0.0033 'International Tables Vol C Tables 4.2.6.8 and 6.1.1.4'
P P 0.1023 0.0942 'International Tables Vol C Tables 4.2.6.8 and 6.1.1.4'
Cl Cl 0.1484 0.1585 'International Tables Vol C Tables 4.2.6.8 and 6.1.1.4'
Ru Ru -1.2594 0.8363 'International Tables Vol C Tables 4.2.6.8 and 6.1.1.4'

loop_
_geom_angle_atom_site_label_1
_geom_angle_atom_site_label_2
_geom_angle_atom_site_label_3
_geom_angle
C53 Ru1 P2 85.64(8)
C53 Ru1 P1 83.50(8)
P2 Ru1 P1 82.49(3)
C53 Ru1 P4 100.50(8)
P2 Ru1 P4 173.79(3)
P1 Ru1 P4 99.04(3)
C53 Ru1 P3 96.70(8)
P2 Ru1 P3 97.66(3)
P1 Ru1 P3 179.75(3)
P4 Ru1 P3 80.78(3)
C53 Ru1 Cl1 174.49(8)
P2 Ru1 Cl1 92.01(3)
P1 Ru1 Cl1 91.26(3)
P4 Ru1 Cl1 81.95(3)
P3 Ru1 Cl1 88.54(2)
C120 Ru2 P6 89.89(8)
C120 Ru2 P8 82.63(8)
P6 Ru2 P8 95.44(3)
C120 Ru2 P5 93.99(7)
P6 Ru2 P5 82.20(3)
P8 Ru2 P5 175.90(3)
C120 Ru2 P7 89.25(8)
P6 Ru2 P7 177.64(3)
P8 Ru2 P7 82.27(3)
P5 Ru2 P7 100.05(3)
C120 Ru2 Cl2 174.58(8)
P6 Ru2 Cl2 85.63(3)
P8 Ru2 Cl2 100.82(3)
P5 Ru2 Cl2 82.39(3)
P7 Ru2 Cl2 95.34(3)
C5 P1 C11 99.90(14)
C5 P1 C1 102.40(16)
C11 P1 C1 102.62(15)
C5 P1 Ru1 120.86(10)
C11 P1 Ru1 118.73(10)
C1 P1 Ru1 109.76(10)
C17 P2 C2 105.52(14)
C17 P2 C23 101.96(13)
C2 P2 C23 101.40(14)
C17 P2 Ru1 117.09(10)
C2 P2 Ru1 106.33(10)
C23 P2 Ru1 122.45(9)
C29 P3 C35 101.73(13)
C29 P3 C3 104.00(14)
C35 P3 C3 97.33(13)
C29 P3 Ru1 116.33(9)
C35 P3 Ru1 125.50(10)
C3 P3 Ru1 108.64(9)
C41 P4 C47 101.31(14)
C41 P4 C4 99.96(14)
C47 P4 C4 101.66(14)
C41 P4 Ru1 122.72(12)
C47 P4 Ru1 122.18(9)
C4 P4 Ru1 104.97(10)
C78 P5 C68 103.77(15)
C78 P5 C72 101.05(14)
C68 P5 C72 101.92(15)
C78 P5 Ru2 119.33(10)
C68 P5 Ru2 104.86(10)
C72 P5 Ru2 123.17(10)
C90 P6 C84 102.31(14)
C90 P6 C69 101.43(15)
C84 P6 C69 103.09(16)
C90 P6 Ru2 118.66(11)
C84 P6 Ru2 118.97(10)
C69 P6 Ru2 109.99(11)
C102 P7 C96 100.90(13)
C102 P7 C70 100.49(13)
C96 P7 C70 102.79(14)
C102 P7 Ru2 122.98(10)
C96 P7 Ru2 118.49(9)
C70 P7 Ru2 108.18(9)
C71 P8 C108 100.33(13)
C71 P8 C114 101.61(14)
C108 P8 C114 102.86(13)
C71 P8 Ru2 104.48(9)
C108 P8 Ru2 121.63(10)
C114 P8 Ru2 122.01(9)
N1 C66 C65 124.5(4)
N1 C66 H66 117.7
C65 C66 H66 117.7
N2 C133 C132 123.2(4)
N2 C133 H133 118.4
C132 C133 H133 118.4
C2 C1 P1 112.8(2)
C2 C1 H1A 109.0
P1 C1 H1A 109.0
C2 C1 H1B 109.0
P1 C1 H1B 109.0
H1A C1 H1B 107.8
C1 C2 P2 110.5(2)
C1 C2 H2A 109.6
P2 C2 H2A 109.6
C1 C2 H2B 109.6
P2 C2 H2B 109.6
H2A C2 H2B 108.1
C4 C3 P3 112.48(19)
C4 C3 H3A 109.1
P3 C3 H3A 109.1
C4 C3 H3B 109.1
P3 C3 H3B 109.1
H3A C3 H3B 107.8
C3 C4 P4 107.4(2)
C3 C4 H4A 110.2
P4 C4 H4A 110.2
C3 C4 H4B 110.2
P4 C4 H4B 110.2
H4A C4 H4B 108.5
C6 C5 C10 118.2(3)
C6 C5 P1 121.6(2)
C10 C5 P1 120.0(3)
C5 C6 C7 121.1(4)
C5 C6 H6 119.5
C7 C6 H6 119.5
C8 C7 C6 120.0(4)
C8 C7 H7 120.0
C6 C7 H7 120.0
C7 C8 C9 119.6(4)
C7 C8 H8 120.2
C9 C8 H8 120.2
C8 C9 C10 120.6(4)
C8 C9 H9 119.7
C10 C9 H9 119.7
C9 C10 C5 120.4(4)
C9 C10 H10 119.8
C5 C10 H10 119.8
C16 C11 C12 117.8(3)
C16 C11 P1 122.0(3)
C12 C11 P1 120.1(2)
C13 C12 C11 120.9(4)
C13 C12 H12 119.6
C11 C12 H12 119.6
C14 C13 C12 120.2(4)
C14 C13 H13 119.9
C12 C13 H13 119.9
C15 C14 C13 119.8(4)
C15 C14 H14 120.1
C13 C14 H14 120.1
C14 C15 C16 120.2(4)
C14 C15 H15 119.9
C16 C15 H15 119.9
C11 C16 C15 121.1(4)
C11 C16 H16 119.4
C15 C16 H16 119.4
C22 C17 C18 118.3(3)
C22 C17 P2 118.0(2)
C18 C17 P2 123.6(3)
C19 C18 C17 119.7(3)
C19 C18 H18 120.2
C17 C18 H18 120.2
C20 C19 C18 120.5(3)
C20 C19 H19 119.7
C18 C19 H19 119.7
C19 C20 C21 120.4(3)
C19 C20 H20 119.8
C21 C20 H20 119.8
C20 C21 C22 119.4(4)
C20 C21 H21 120.3
C22 C21 H21 120.3
C21 C22 C17 121.5(3)
C21 C22 H22 119.2
C17 C22 H22 119.2
C28 C23 C24 117.9(3)
C28 C23 P2 120.0(2)
C24 C23 P2 122.1(2)
C25 C24 C23 120.7(3)
C25 C24 H24 119.6
C23 C24 H24 119.6
C26 C25 C24 120.2(3)
C26 C25 H25 119.9
C24 C25 H25 119.9
C25 C26 C27 119.5(3)
C25 C26 H26 120.2
C27 C26 H26 120.2
C26 C27 C28 120.2(3)
C26 C27 H27 119.9
C28 C27 H27 119.9
C23 C28 C27 121.4(3)
C23 C28 H28 119.3
C27 C28 H28 119.3
C30 C29 C34 119.0(3)
C30 C29 P3 120.9(2)
C34 C29 P3 119.8(2)
C31 C30 C29 120.1(3)
C31 C30 H30 119.9
C29 C30 H30 119.9
C32 C31 C30 120.4(3)
C32 C31 H31 119.8
C30 C31 H31 119.8
C33 C32 C31 120.0(3)
C33 C32 H32 120.0
C31 C32 H32 120.0
C32 C33 C34 120.1(3)
C32 C33 H33 119.9
C34 C33 H33 119.9
C29 C34 C33 120.4(3)
C29 C34 H34 119.8
C33 C34 H34 119.8
C40 C35 C36 118.4(3)
C40 C35 P3 120.7(2)
C36 C35 P3 120.5(2)
C37 C36 C35 120.1(3)
C37 C36 H36 119.9
C35 C36 H36 119.9
C38 C37 C36 120.4(3)
C38 C37 H37 119.8
C36 C37 H37 119.8
C37 C38 C39 119.8(3)
C37 C38 H38 120.1
C39 C38 H38 120.1
C38 C39 C40 120.6(4)
C38 C39 H39 119.7
C40 C39 H39 119.7
C39 C40 C35 120.6(3)
C39 C40 H40 119.7
C35 C40 H40 119.7
C42 C41 C46 119.0(3)
C42 C41 P4 120.7(3)
C46 C41 P4 120.2(3)
C41 C42 C43 120.5(4)
C41 C42 H42 119.8
C43 C42 H42 119.8
C44 C43 C42 119.9(4)
C44 C43 H43 120.0
C42 C43 H43 120.0
C43 C44 C45 120.8(4)
C43 C44 H44 119.6
C45 C44 H44 119.6
C44 C45 C46 120.2(4)
C44 C45 H45 119.9
C46 C45 H45 119.9
C45 C46 C41 119.5(4)
C45 C46 H46 120.2
C41 C46 H46 120.2
C48 C47 C52 118.3(3)
C48 C47 P4 121.3(3)
C52 C47 P4 120.4(2)
C47 C48 C49 120.0(4)
C47 C48 H48 120.0
C49 C48 H48 120.0
C50 C49 C48 121.1(4)
C50 C49 H49 119.5
C48 C49 H49 119.5
C49 C50 C51 120.0(4)
C49 C50 H50 120.0
C51 C50 H50 120.0
C50 C51 C52 119.6(4)
C50 C51 H51 120.2
C52 C51 H51 120.2
C47 C52 C51 121.1(3)
C47 C52 H52 119.5
C51 C52 H52 119.5
C54 C53 Ru1 175.7(3)
C53 C54 C55 171.6(3)
C56 C55 C60 116.9(3)
C56 C55 C54 122.4(3)
C60 C55 C54 120.7(3)
C57 C56 C55 122.1(3)
C57 C56 H56 118.9
C55 C56 H56 118.9
C56 C57 C58 120.3(3)
C56 C57 H57 119.8
C58 C57 H57 119.8
C59 C58 C57 118.4(3)
C59 C58 C61 120.7(3)
C57 C58 C61 120.9(3)
C58 C59 C60 121.0(3)
C58 C59 H59 119.5
C60 C59 H59 119.5
C59 C60 C55 121.2(3)
C59 C60 H60 119.4
C55 C60 H60 119.4
C62 C61 C58 176.9(4)
C61 C62 C63 174.6(4)
C64 C63 C67 117.2(3)
C64 C63 C62 121.3(3)
C67 C63 C62 121.5(3)
C65 C64 C63 119.5(3)
C65 C64 H64 120.3
C63 C64 H64 120.3
C66 C65 C64 118.6(4)
C66 C65 H65 120.7
C64 C65 H65 120.7
C67 N1 C66 116.5(3)
N1 C67 C63 123.6(3)
N1 C67 H67 118.2
C63 C67 H67 118.2
C69 C68 P5 111.7(2)
C69 C68 H68A 109.3
P5 C68 H68A 109.3
C69 C68 H68B 109.3
P5 C68 H68B 109.3
H68A C68 H68B 107.9
C68 C69 P6 112.9(2)
C68 C69 H69A 109.0
P6 C69 H69A 109.0
C68 C69 H69B 109.0
P6 C69 H69B 109.0
H69A C69 H69B 107.8
C71 C70 P7 112.23(19)
C71 C70 H70A 109.2
P7 C70 H70A 109.2
C71 C70 H70B 109.2
P7 C70 H70B 109.2
H70A C70 H70B 107.9
C70 C71 P8 108.6(2)
C70 C71 H71A 110.0
P8 C71 H71A 110.0
C70 C71 H71B 110.0
P8 C71 H71B 110.0
H71A C71 H71B 108.4
C77 C72 C73 118.2(3)
C77 C72 P5 121.3(3)
C73 C72 P5 120.5(2)
C74 C73 C72 120.6(4)
C74 C73 H73 119.7
C72 C73 H73 119.7
C75 C74 C73 120.2(4)
C75 C74 H74 119.9
C73 C74 H74 119.9
C74 C75 C76 119.6(4)
C74 C75 H75 120.2
C76 C75 H75 120.2
C75 C76 C77 120.5(4)
C75 C76 H76 119.8
C77 C76 H76 119.8
C72 C77 C76 120.8(4)
C72 C77 H77 119.6
C76 C77 H77 119.6
C83 C78 C79 118.5(3)
C83 C78 P5 119.6(3)
C79 C78 P5 121.9(3)
C80 C79 C78 120.7(4)
C80 C79 H79 119.6
C78 C79 H79 119.6
C81 C80 C79 120.2(4)
C81 C80 H80 119.9
C79 C80 H80 119.9
C80 C81 C82 120.2(4)
C80 C81 H81 119.9
C82 C81 H81 119.9
C81 C82 C83 120.1(4)
C81 C82 H82 120.0
C83 C82 H82 120.0
C78 C83 C82 120.3(4)
C78 C83 H83 119.8
C82 C83 H83 119.8
C85 C84 C89 118.4(3)
C85 C84 P6 121.0(2)
C89 C84 P6 120.5(2)
C84 C85 C86 120.8(3)
C84 C85 H85 119.6
C86 C85 H85 119.6
C87 C86 C85 119.9(3)
C87 C86 H86 120.0
C85 C86 H86 120.0
C86 C87 C88 119.9(3)
C86 C87 H87 120.0
C88 C87 H87 120.0
C87 C88 C89 120.0(4)
C87 C88 H88 120.0
C89 C88 H88 120.0
C88 C89 C84 120.9(3)
C88 C89 H89 119.6
C84 C89 H89 119.6
C91 C90 C95 117.3(3)
C91 C90 P6 123.0(2)
C95 C90 P6 119.6(3)
C90 C91 C92 120.8(3)
C90 C91 H91 119.6
C92 C91 H91 119.6
C93 C92 C91 120.7(4)
C93 C92 H92 119.6
C91 C92 H92 119.6
C92 C93 C94 119.6(4)
C92 C93 H93 120.2
C94 C93 H93 120.2
C93 C94 C95 120.3(4)
C93 C94 H94 119.8
C95 C94 H94 119.8
C94 C95 C90 121.0(4)
C94 C95 H95 119.5
C90 C95 H95 119.5
C97 C96 C101 118.1(3)
C97 C96 P7 120.7(2)
C101 C96 P7 121.2(2)
C98 C97 C96 121.5(3)
C98 C97 H97 119.2
C96 C97 H97 119.2
C99 C98 C97 119.9(3)
C99 C98 H98 120.0
C97 C98 H98 120.0
C100 C99 C98 119.3(3)
C100 C99 H99 120.4
C98 C99 H99 120.4
C99 C100 C101 121.4(3)
C99 C100 H100 119.3
C101 C100 H100 119.3
C100 C101 C96 119.7(3)
C100 C101 H101 120.1
C96 C101 H101 120.1
C103 C102 C107 117.8(3)
C103 C102 P7 120.9(2)
C107 C102 P7 121.2(2)
C102 C103 C104 121.6(3)
C102 C103 H103 119.2
C104 C103 H103 119.2
C105 C104 C103 119.3(3)
C105 C104 H104 120.4
C103 C104 H104 120.4
C104 C105 C106 120.2(3)
C104 C105 H105 119.9
C106 C105 H105 119.9
C105 C106 C107 120.8(3)
C105 C106 H106 119.6
C107 C106 H106 119.6
C106 C107 C102 120.2(3)
C106 C107 H107 119.9
C102 C107 H107 119.9
C109 C108 C113 117.5(3)
C109 C108 P8 119.1(2)
C113 C108 P8 123.3(2)
C108 C109 C110 121.3(3)
C108 C109 H109 119.3
C110 C109 H109 119.3
C111 C110 C109 120.3(3)
C111 C110 H110 119.8
C109 C110 H110 119.8
C112 C111 C110 119.5(3)
C112 C111 H111 120.2
C110 C111 H111 120.2
C111 C112 C113 120.5(3)
C111 C112 H112 119.8
C113 C112 H112 119.8
C112 C113 C108 120.8(3)
C112 C113 H113 119.6
C108 C113 H113 119.6
C119 C114 C115 118.0(3)
C119 C114 P8 120.2(2)
C115 C114 P8 121.8(3)
C116 C115 C114 120.9(4)
C116 C115 H115 119.6
C114 C115 H115 119.6
C117 C116 C115 119.7(4)
C117 C116 H116 120.2
C115 C116 H116 120.2
C118 C117 C116 120.5(3)
C118 C117 H117 119.8
C116 C117 H117 119.8
C117 C118 C119 119.7(4)
C117 C118 H118 120.2
C119 C118 H118 120.2
C114 C119 C118 121.3(3)
C114 C119 H119 119.4
C118 C119 H119 119.4
C121 C120 Ru2 177.2(3)
C120 C121 C122 178.8(3)
C123 C122 C127 116.7(3)
C123 C122 C121 122.3(3)
C127 C122 C121 121.0(3)
C124 C123 C122 122.3(3)
C124 C123 H123 118.9
C122 C123 H123 118.9
C123 C124 C125 120.8(3)
C123 C124 H124 119.6
C125 C124 H124 119.6
C124 C125 C126 117.6(3)
C124 C125 C128 120.9(3)
C126 C125 C128 121.5(3)
C127 C126 C125 121.2(3)
C127 C126 H126 119.4
C125 C126 H126 119.4
C126 C127 C122 121.4(3)
C126 C127 H127 119.3
C122 C127 H127 119.3
C129 C128 C125 178.8(4)
C128 C129 C130 177.9(4)
C131 C130 C134 116.1(3)
C131 C130 C129 122.9(3)
C134 C130 C129 121.0(3)
N2 C134 C130 124.6(3)
N2 C134 H131 117.7
C130 C134 H131 117.7
C134 N2 C133 117.2(3)
C132 C131 C130 119.6(3)
C132 C131 H133 120.2
C130 C131 H133 120.2
C133 C132 C131 119.2(3)
C133 C132 H132 120.4
C131 C132 H132 120.4

loop_
_geom_bond_atom_site_label_1
_geom_bond_atom_site_label_2
_geom_bond_distance
Ru1 C53 1.998(3)
Ru1 P2 2.3465(8)
Ru1 P1 2.3466(7)
Ru1 P4 2.3897(8)
Ru1 P3 2.4076(7)
Ru1 Cl1 2.4788(7)
Ru2 C120 2.005(3)
Ru2 P6 2.3366(8)
Ru2 P8 2.3671(7)
Ru2 P5 2.3739(7)
Ru2 P7 2.3814(7)
Ru2 Cl2 2.5097(8)
P1 C5 1.836(3)
P1 C11 1.846(3)
P1 C1 1.864(3)
P2 C17 1.829(3)
P2 C2 1.838(3)
P2 C23 1.841(3)
P3 C29 1.832(3)
P3 C35 1.845(3)
P3 C3 1.853(3)
P4 C41 1.836(3)
P4 C47 1.836(3)
P4 C4 1.841(3)
P5 C78 1.836(3)
P5 C68 1.840(3)
P5 C72 1.844(3)
P6 C90 1.838(3)
P6 C84 1.839(3)
P6 C69 1.863(3)
P7 C102 1.837(3)
P7 C96 1.840(3)
P7 C70 1.859(3)
P8 C71 1.837(3)
P8 C108 1.842(3)
P8 C114 1.843(3)
C66 N1 1.330(5)
C66 C65 1.344(5)
C66 H66 0.9300
C133 N2 1.325(4)
C133 C132 1.344(5)
C133 H133 0.9300
C1 C2 1.527(4)
C1 H1A 0.9700
C1 H1B 0.9700
C2 H2A 0.9700
C2 H2B 0.9700
C3 C4 1.520(4)
C3 H3A 0.9700
C3 H3B 0.9700
C4 H4A 0.9700
C4 H4B 0.9700
C5 C6 1.374(4)
C5 C10 1.386(5)
C6 C7 1.382(5)
C6 H6 0.9300
C7 C8 1.366(6)
C7 H7 0.9300
C8 C9 1.366(6)
C8 H8 0.9300
C9 C10 1.379(5)
C9 H9 0.9300
C10 H10 0.9300
C11 C16 1.366(4)
C11 C12 1.389(5)
C12 C13 1.382(5)
C12 H12 0.9300
C13 C14 1.361(6)
C13 H13 0.9300
C14 C15 1.360(6)
C14 H14 0.9300
C15 C16 1.390(5)
C15 H15 0.9300
C16 H16 0.9300
C17 C22 1.384(4)
C17 C18 1.395(4)
C18 C19 1.386(5)
C18 H18 0.9300
C19 C20 1.367(5)
C19 H19 0.9300
C20 C21 1.371(5)
C20 H20 0.9300
C21 C22 1.374(4)
C21 H21 0.9300
C22 H22 0.9300
C23 C28 1.376(4)
C23 C24 1.393(4)
C24 C25 1.389(4)
C24 H24 0.9300
C25 C26 1.372(5)
C25 H25 0.9300
C26 C27 1.374(5)
C26 H26 0.9300
C27 C28 1.381(4)
C27 H27 0.9300
C28 H28 0.9300
C29 C30 1.386(4)
C29 C34 1.386(4)
C30 C31 1.384(4)
C30 H30 0.9300
C31 C32 1.379(5)
C31 H31 0.9300
C32 C33 1.367(5)
C32 H32 0.9300
C33 C34 1.390(4)
C33 H33 0.9300
C34 H34 0.9300
C35 C40 1.384(4)
C35 C36 1.396(4)
C36 C37 1.388(4)
C36 H36 0.9300
C37 C38 1.364(5)
C37 H37 0.9300
C38 C39 1.372(5)
C38 H38 0.9300
C39 C40 1.376(4)
C39 H39 0.9300
C40 H40 0.9300
C41 C42 1.375(5)
C41 C46 1.392(5)
C42 C43 1.393(5)
C42 H42 0.9300
C43 C44 1.348(6)
C43 H43 0.9300
C44 C45 1.368(7)
C44 H44 0.9300
C45 C46 1.389(5)
C45 H45 0.9300
C46 H46 0.9300
C47 C48 1.381(4)
C47 C52 1.386(5)
C48 C49 1.393(5)
C48 H48 0.9300
C49 C50 1.355(6)
C49 H49 0.9300
C50 C51 1.370(6)
C50 H50 0.9300
C51 C52 1.392(5)
C51 H51 0.9300
C52 H52 0.9300
C53 C54 1.208(4)
C54 C55 1.433(4)
C55 C56 1.392(4)
C55 C60 1.396(4)
C56 C57 1.378(5)
C56 H56 0.9300
C57 C58 1.390(5)
C57 H57 0.9300
C58 C59 1.382(5)
C58 C61 1.439(5)
C59 C60 1.384(5)
C59 H59 0.9300
C60 H60 0.9300
C61 C62 1.198(5)
C62 C63 1.429(5)
C63 C64 1.379(5)
C63 C67 1.386(5)
C64 C65 1.368(5)
C64 H64 0.9300
C65 H65 0.9300
N1 C67 1.329(4)
C67 H67 0.9300
C68 C69 1.505(4)
C68 H68A 0.9700
C68 H68B 0.9700
C69 H69A 0.9700
C69 H69B 0.9700
C70 C71 1.521(4)
C70 H70A 0.9700
C70 H70B 0.9700
C71 H71A 0.9700
C71 H71B 0.9700
C72 C77 1.375(5)
C72 C73 1.393(4)
C73 C74 1.388(5)
C73 H73 0.9300
C74 C75 1.368(6)
C74 H74 0.9300
C75 C76 1.372(6)
C75 H75 0.9300
C76 C77 1.385(5)
C76 H76 0.9300
C77 H77 0.9300
C78 C83 1.375(5)
C78 C79 1.395(4)
C79 C80 1.384(5)
C79 H79 0.9300
C80 C81 1.359(6)
C80 H80 0.9300
C81 C82 1.377(6)
C81 H81 0.9300
C82 C83 1.395(5)
C82 H82 0.9300
C83 H83 0.9300
C84 C85 1.375(4)
C84 C89 1.383(4)
C85 C86 1.386(4)
C85 H85 0.9300
C86 C87 1.368(5)
C86 H86 0.9300
C87 C88 1.371(5)
C87 H87 0.9300
C88 C89 1.378(5)
C88 H88 0.9300
C89 H89 0.9300
C90 C91 1.374(5)
C90 C95 1.390(4)
C91 C92 1.387(5)
C91 H91 0.9300
C92 C93 1.348(6)
C92 H92 0.9300
C93 C94 1.362(6)
C93 H93 0.9300
C94 C95 1.376(5)
C94 H94 0.9300
C95 H95 0.9300
C96 C97 1.380(4)
C96 C101 1.390(4)
C97 C98 1.379(4)
C97 H97 0.9300
C98 C99 1.376(5)
C98 H98 0.9300
C99 C100 1.358(6)
C99 H99 0.9300
C100 C101 1.388(5)
C100 H100 0.9300
C101 H101 0.9300
C102 C103 1.374(4)
C102 C107 1.390(4)
C103 C104 1.392(4)
C103 H103 0.9300
C104 C105 1.358(5)
C104 H104 0.9300
C105 C106 1.364(5)
C105 H105 0.9300
C106 C107 1.379(5)
C106 H106 0.9300
C107 H107 0.9300
C108 C109 1.378(4)
C108 C113 1.393(4)
C109 C110 1.386(4)
C109 H109 0.9300
C110 C111 1.369(5)
C110 H110 0.9300
C111 C112 1.364(5)
C111 H111 0.9300
C112 C113 1.388(4)
C112 H112 0.9300
C113 H113 0.9300
C114 C119 1.385(4)
C114 C115 1.391(4)
C115 C116 1.390(5)
C115 H115 0.9300
C116 C117 1.374(6)
C116 H116 0.9300
C117 C118 1.372(5)
C117 H117 0.9300
C118 C119 1.387(4)
C118 H118 0.9300
C119 H119 0.9300
C120 C121 1.201(4)
C121 C122 1.431(4)
C122 C123 1.393(4)
C122 C127 1.406(4)
C123 C124 1.378(4)
C123 H123 0.9300
C124 C125 1.396(4)
C124 H124 0.9300
C125 C126 1.400(5)
C125 C128 1.429(4)
C126 C127 1.378(4)
C126 H126 0.9300
C127 H127 0.9300
C128 C129 1.199(5)
C129 C130 1.429(5)
C130 C131 1.378(4)
C130 C134 1.383(5)
C134 N2 1.317(4)
C134 H131 0.9300
C131 C132 1.372(5)
C131 H133 0.9300
C132 H132 0.9300

loop_
_geom_torsion_atom_site_label_1
_geom_torsion_atom_site_label_2
_geom_torsion_atom_site_label_3
_geom_torsion_atom_site_label_4
_geom_torsion
C53 Ru1 P1 C5 45.60(15)
P2 Ru1 P1 C5 132.04(13)
P4 Ru1 P1 C5 -54.05(13)
P3 Ru1 P1 C5 -99(7)
Cl1 Ru1 P1 C5 -136.10(13)
C53 Ru1 P1 C11 169.38(15)
P2 Ru1 P1 C11 -104.18(12)
P4 Ru1 P1 C11 69.73(12)
P3 Ru1 P1 C11 25(7)
Cl1 Ru1 P1 C11 -12.32(12)
C53 Ru1 P1 C1 -73.12(15)
P2 Ru1 P1 C1 13.32(13)
P4 Ru1 P1 C1 -172.77(13)
P3 Ru1 P1 C1 142(16)
Cl1 Ru1 P1 C1 105.18(13)
C53 Ru1 P2 C17 170.78(13)
P1 Ru1 P2 C17 86.78(11)
P4 Ru1 P2 C17 -17.9(3)
P3 Ru1 P2 C17 -93.03(11)
Cl1 Ru1 P2 C17 -4.23(11)
C53 Ru1 P2 C2 53.20(13)
P1 Ru1 P2 C2 -30.80(11)
P4 Ru1 P2 C2 -135.5(2)
P3 Ru1 P2 C2 149.39(11)
Cl1 Ru1 P2 C2 -121.81(11)
C53 Ru1 P2 C23 -62.28(14)
P1 Ru1 P2 C23 -146.29(12)
P4 Ru1 P2 C23 109.0(3)
P3 Ru1 P2 C23 33.91(12)
Cl1 Ru1 P2 C23 122.70(12)
C53 Ru1 P3 C29 132.23(14)
P2 Ru1 P3 C29 45.75(11)
P1 Ru1 P3 C29 -83(7)
P4 Ru1 P3 C29 -128.17(11)
Cl1 Ru1 P3 C29 -46.08(11)
C53 Ru1 P3 C35 3.06(14)
P2 Ru1 P3 C35 -83.42(11)
P1 Ru1 P3 C35 148(18)
P4 Ru1 P3 C35 102.66(11)
Cl1 Ru1 P3 C35 -175.25(11)
C53 Ru1 P3 C3 -110.90(13)
P2 Ru1 P3 C3 162.62(11)
P1 Ru1 P3 C3 34(7)
P4 Ru1 P3 C3 -11.30(10)
Cl1 Ru1 P3 C3 70.79(11)
C53 Ru1 P4 C41 15.91(14)
P2 Ru1 P4 C41 -155.3(2)
P1 Ru1 P4 C41 100.92(12)
P3 Ru1 P4 C41 -79.27(12)
Cl1 Ru1 P4 C41 -169.09(12)
C53 Ru1 P4 C47 -116.92(15)
P2 Ru1 P4 C47 71.9(3)
P1 Ru1 P4 C47 -31.91(13)
P3 Ru1 P4 C47 147.91(13)
Cl1 Ru1 P4 C47 58.09(13)
C53 Ru1 P4 C4 128.53(12)
P2 Ru1 P4 C4 -42.6(3)
P1 Ru1 P4 C4 -146.46(10)
P3 Ru1 P4 C4 33.36(10)
Cl1 Ru1 P4 C4 -56.46(10)
C120 Ru2 P5 C78 5.54(15)
P6 Ru2 P5 C78 -83.80(13)
P8 Ru2 P5 C78 -28.8(4)
P7 Ru2 P5 C78 95.48(13)
Cl2 Ru2 P5 C78 -170.41(13)
C120 Ru2 P5 C68 121.10(13)
P6 Ru2 P5 C68 31.76(11)
P8 Ru2 P5 C68 86.8(4)
P7 Ru2 P5 C68 -148.96(11)
Cl2 Ru2 P5 C68 -54.85(11)
C120 Ru2 P5 C72 -123.52(15)
P6 Ru2 P5 C72 147.14(13)
P8 Ru2 P5 C72 -157.8(4)
P7 Ru2 P5 C72 -33.57(13)
Cl2 Ru2 P5 C72 60.54(13)
C120 Ru2 P6 C90 6.38(14)
P8 Ru2 P6 C90 -76.21(12)
P5 Ru2 P6 C90 100.42(12)
P7 Ru2 P6 C90 -62.2(7)
Cl2 Ru2 P6 C90 -176.68(12)
C120 Ru2 P6 C84 131.85(14)
P8 Ru2 P6 C84 49.27(12)
P5 Ru2 P6 C84 -134.10(12)
P7 Ru2 P6 C84 63.3(7)
Cl2 Ru2 P6 C84 -51.21(12)
C120 Ru2 P6 C69 -109.67(15)
P8 Ru2 P6 C69 167.75(13)
P5 Ru2 P6 C69 -15.62(13)
P7 Ru2 P6 C69 -178(83)
Cl2 Ru2 P6 C69 67.27(13)
C120 Ru2 P7 C102 171.96(13)
P6 Ru2 P7 C102 -119.5(7)
P8 Ru2 P7 C102 -105.38(11)
P5 Ru2 P7 C102 78.04(11)
Cl2 Ru2 P7 C102 -5.15(11)
C120 Ru2 P7 C96 44.47(13)
P6 Ru2 P7 C96 113.0(7)
P8 Ru2 P7 C96 127.13(11)
P5 Ru2 P7 C96 -49.45(11)
Cl2 Ru2 P7 C96 -132.64(11)
C120 Ru2 P7 C70 -71.85(13)
P6 Ru2 P7 C70 -3.3(7)
P8 Ru2 P7 C70 10.81(11)
P5 Ru2 P7 C70 -165.77(11)
Cl2 Ru2 P7 C70 111.04(11)
C120 Ru2 P8 C71 58.02(12)
P6 Ru2 P8 C71 147.20(10)
P5 Ru2 P8 C71 92.6(4)
P7 Ru2 P8 C71 -32.22(10)
Cl2 Ru2 P8 C71 -126.22(10)
C120 Ru2 P8 C108 170.15(14)
P6 Ru2 P8 C108 -100.67(12)
P5 Ru2 P8 C108 -155.3(4)
P7 Ru2 P8 C108 79.91(12)
Cl2 Ru2 P8 C108 -14.09(12)
C120 Ru2 P8 C114 -55.96(15)
P6 Ru2 P8 C114 33.22(13)
P5 Ru2 P8 C114 -21.4(4)
P7 Ru2 P8 C114 -146.21(13)
Cl2 Ru2 P8 C114 119.80(13)
C5 P1 C1 C2 -118.5(3)
C11 P1 C1 C2 138.2(2)
Ru1 P1 C1 C2 11.1(3)
P1 C1 C2 P2 -37.3(3)
C17 P2 C2 C1 -77.8(2)
C23 P2 C2 C1 176.2(2)
Ru1 P2 C2 C1 47.2(2)
C29 P3 C3 C4 105.8(2)
C35 P3 C3 C4 -150.2(2)
Ru1 P3 C3 C4 -18.8(2)
P3 C3 C4 P4 47.3(2)
C41 P4 C4 C3 72.9(2)
C47 P4 C4 C3 176.76(19)
Ru1 P4 C4 C3 -55.1(2)
C11 P1 C5 C6 -118.3(3)
C1 P1 C5 C6 136.3(3)
Ru1 P1 C5 C6 13.9(4)
C11 P1 C5 C10 58.0(3)
C1 P1 C5 C10 -47.4(4)
Ru1 P1 C5 C10 -169.7(3)
C10 C5 C6 C7 -1.3(6)
P1 C5 C6 C7 175.1(3)
C5 C6 C7 C8 -0.2(7)
C6 C7 C8 C9 1.8(8)
C7 C8 C9 C10 -1.8(9)
C8 C9 C10 C5 0.2(8)
C6 C5 C10 C9 1.3(7)
P1 C5 C10 C9 -175.2(4)
C5 P1 C11 C16 -149.6(3)
C1 P1 C11 C16 -44.4(3)
Ru1 P1 C11 C16 76.8(3)
C5 P1 C11 C12 34.2(3)
C1 P1 C11 C12 139.4(3)
Ru1 P1 C11 C12 -99.4(3)
C16 C11 C12 C13 0.9(5)
P1 C11 C12 C13 177.3(3)
C11 C12 C13 C14 -0.6(6)
C12 C13 C14 C15 0.8(6)
C13 C14 C15 C16 -1.2(7)
C12 C11 C16 C15 -1.4(6)
P1 C11 C16 C15 -177.7(3)
C14 C15 C16 C11 1.6(7)
C2 P2 C17 C22 178.5(2)
C23 P2 C17 C22 -75.9(3)
Ru1 P2 C17 C22 60.5(3)
C2 P2 C17 C18 -1.3(3)
C23 P2 C17 C18 104.3(3)
Ru1 P2 C17 C18 -119.3(3)
C22 C17 C18 C19 -0.8(5)
P2 C17 C18 C19 179.0(3)
C17 C18 C19 C20 0.6(5)
C18 C19 C20 C21 0.9(6)
C19 C20 C21 C22 -2.0(6)
C20 C21 C22 C17 1.8(5)
C18 C17 C22 C21 -0.4(5)
P2 C17 C22 C21 179.8(3)
C17 P2 C23 C28 169.6(3)
C2 P2 C23 C28 -81.6(3)
Ru1 P2 C23 C28 36.3(3)
C17 P2 C23 C24 -10.1(3)
C2 P2 C23 C24 98.7(3)
Ru1 P2 C23 C24 -143.4(2)
C28 C23 C24 C25 -0.5(5)
P2 C23 C24 C25 179.2(3)
C23 C24 C25 C26 -0.3(5)
C24 C25 C26 C27 1.1(6)
C25 C26 C27 C28 -0.9(6)
C24 C23 C28 C27 0.7(5)
P2 C23 C28 C27 -179.1(3)
C26 C27 C28 C23 0.1(6)
C35 P3 C29 C30 46.0(2)
C3 P3 C29 C30 146.8(2)
Ru1 P3 C29 C30 -93.8(2)
C35 P3 C29 C34 -139.8(2)
C3 P3 C29 C34 -39.1(2)
Ru1 P3 C29 C34 80.4(2)
C34 C29 C30 C31 -1.6(4)
P3 C29 C30 C31 172.6(2)
C29 C30 C31 C32 0.1(5)
C30 C31 C32 C33 0.7(5)
C31 C32 C33 C34 -0.1(5)
C30 C29 C34 C33 2.2(4)
P3 C29 C34 C33 -172.1(2)
C32 C33 C34 C29 -1.4(4)
C29 P3 C35 C40 -151.4(3)
C3 P3 C35 C40 102.6(3)
Ru1 P3 C35 C40 -16.6(3)
C29 P3 C35 C36 36.0(3)
C3 P3 C35 C36 -70.0(3)
Ru1 P3 C35 C36 170.8(2)
C40 C35 C36 C37 1.6(5)
P3 C35 C36 C37 174.3(3)
C35 C36 C37 C38 -0.7(6)
C36 C37 C38 C39 -0.2(6)
C37 C38 C39 C40 0.2(6)
C38 C39 C40 C35 0.8(6)
C36 C35 C40 C39 -1.6(5)
P3 C35 C40 C39 -174.4(3)
C47 P4 C41 C42 128.9(3)
C4 P4 C41 C42 -126.9(3)
Ru1 P4 C41 C42 -11.8(3)
C47 P4 C41 C46 -52.7(3)
C4 P4 C41 C46 51.4(3)
Ru1 P4 C41 C46 166.5(2)
C46 C41 C42 C43 1.7(5)
P4 C41 C42 C43 -180.0(3)
C41 C42 C43 C44 -1.3(6)
C42 C43 C44 C45 -0.1(7)
C43 C44 C45 C46 1.0(7)
C44 C45 C46 C41 -0.6(6)
C42 C41 C46 C45 -0.7(5)
P4 C41 C46 C45 -179.1(3)
C41 P4 C47 C48 -34.4(3)
C4 P4 C47 C48 -137.2(3)
Ru1 P4 C47 C48 106.6(3)
C41 P4 C47 C52 146.9(3)
C4 P4 C47 C52 44.1(3)
Ru1 P4 C47 C52 -72.1(3)
C52 C47 C48 C49 -0.9(5)
P4 C47 C48 C49 -179.6(3)
C47 C48 C49 C50 -0.3(6)
C48 C49 C50 C51 1.1(7)
C49 C50 C51 C52 -0.7(7)
C48 C47 C52 C51 1.3(5)
P4 C47 C52 C51 -180.0(3)
C50 C51 C52 C47 -0.6(6)
P2 Ru1 C53 C54 -46(3)
P1 Ru1 C53 C54 37(3)
P4 Ru1 C53 C54 135(3)
P3 Ru1 C53 C54 -144(3)
Cl1 Ru1 C53 C54 19(4)
Ru1 C53 C54 C55 179(100)
C53 C54 C55 C56 -90(2)
C53 C54 C55 C60 89(2)
C60 C55 C56 C57 0.8(5)
C54 C55 C56 C57 -180.0(3)
C55 C56 C57 C58 -1.1(6)
C56 C57 C58 C59 0.3(6)
C56 C57 C58 C61 177.1(3)
C57 C58 C59 C60 0.6(5)
C61 C58 C59 C60 -176.2(3)
C58 C59 C60 C55 -0.8(5)
C56 C55 C60 C59 0.1(5)
C54 C55 C60 C59 -179.1(3)
C59 C58 C61 C62 59(8)
C57 C58 C61 C62 -118(8)
C58 C61 C62 C63 35(11)
C61 C62 C63 C64 -2(4)
C61 C62 C63 C67 178(100)
C67 C63 C64 C65 -1.1(5)
C62 C63 C64 C65 179.0(3)
N1 C66 C65 C64 0.7(6)
C63 C64 C65 C66 0.1(6)
C65 C66 N1 C67 -0.4(6)
C66 N1 C67 C63 -0.6(5)
C64 C63 C67 N1 1.4(5)
C62 C63 C67 N1 -178.7(3)
C78 P5 C68 C69 78.5(2)
C72 P5 C68 C69 -176.8(2)
Ru2 P5 C68 C69 -47.4(2)
P5 C68 C69 P6 36.1(3)
C90 P6 C69 C68 -134.6(3)
C84 P6 C69 C68 119.7(3)
Ru2 P6 C69 C68 -8.2(3)
C102 P7 C70 C71 148.4(2)
C96 P7 C70 C71 -107.7(2)
Ru2 P7 C70 C71 18.4(2)
P7 C70 C71 P8 -46.5(3)
C108 P8 C71 C70 -73.2(2)
C114 P8 C71 C70 -178.7(2)
Ru2 P8 C71 C70 53.5(2)
C78 P5 C72 C77 -33.6(3)
C68 P5 C72 C77 -140.4(3)
Ru2 P5 C72 C77 102.8(3)
C78 P5 C72 C73 147.8(3)
C68 P5 C72 C73 41.0(3)
Ru2 P5 C72 C73 -75.8(3)
C77 C72 C73 C74 -1.9(5)
P5 C72 C73 C74 176.7(3)
C72 C73 C74 C75 0.5(6)
C73 C74 C75 C76 0.9(6)
C74 C75 C76 C77 -0.9(7)
C73 C72 C77 C76 1.9(5)
P5 C72 C77 C76 -176.7(3)
C75 C76 C77 C72 -0.5(7)
C68 P5 C78 C83 -166.0(3)
C72 P5 C78 C83 88.7(3)
Ru2 P5 C78 C83 -49.9(3)
C68 P5 C78 C79 14.3(3)
C72 P5 C78 C79 -91.0(3)
Ru2 P5 C78 C79 130.5(2)
C83 C78 C79 C80 0.2(5)
P5 C78 C79 C80 179.9(3)
C78 C79 C80 C81 -0.6(7)
C79 C80 C81 C82 0.2(8)
C80 C81 C82 C83 0.5(8)
C79 C78 C83 C82 0.5(5)
P5 C78 C83 C82 -179.2(3)
C81 C82 C83 C78 -0.9(7)
C90 P6 C84 C85 135.9(3)
C69 P6 C84 C85 -119.0(3)
Ru2 P6 C84 C85 3.0(3)
C90 P6 C84 C89 -42.3(3)
C69 P6 C84 C89 62.7(3)
Ru2 P6 C84 C89 -175.3(2)
C89 C84 C85 C86 1.5(5)
P6 C84 C85 C86 -176.8(3)
C84 C85 C86 C87 0.7(6)
C85 C86 C87 C88 -2.4(6)
C86 C87 C88 C89 2.0(7)
C87 C88 C89 C84 0.3(7)
C85 C84 C89 C88 -2.0(6)
P6 C84 C89 C88 176.4(3)
C84 P6 C90 C91 -29.1(3)
C69 P6 C90 C91 -135.4(3)
Ru2 P6 C90 C91 104.1(3)
C84 P6 C90 C95 153.7(3)
C69 P6 C90 C95 47.4(3)
Ru2 P6 C90 C95 -73.1(3)
C95 C90 C91 C92 -2.9(5)
P6 C90 C91 C92 179.8(3)
C90 C91 C92 C93 -0.8(6)
C91 C92 C93 C94 3.3(7)
C92 C93 C94 C95 -2.0(7)
C93 C94 C95 C90 -1.9(7)
C91 C90 C95 C94 4.2(6)
P6 C90 C95 C94 -178.4(3)
C102 P7 C96 C97 150.7(2)
C70 P7 C96 C97 47.1(3)
Ru2 P7 C96 C97 -72.0(3)
C102 P7 C96 C101 -31.8(3)
C70 P7 C96 C101 -135.3(3)
Ru2 P7 C96 C101 105.6(2)
C101 C96 C97 C98 1.4(5)
P7 C96 C97 C98 179.1(3)
C96 C97 C98 C99 -0.9(5)
C97 C98 C99 C100 -0.6(6)
C98 C99 C100 C101 1.7(7)
C99 C100 C101 C96 -1.2(6)
C97 C96 C101 C100 -0.4(5)
P7 C96 C101 C100 -178.0(3)
C96 P7 C102 C103 100.6(3)
C70 P7 C102 C103 -154.1(3)
Ru2 P7 C102 C103 -34.2(3)
C96 P7 C102 C107 -77.0(3)
C70 P7 C102 C107 28.4(3)
Ru2 P7 C102 C107 148.3(2)
C107 C102 C103 C104 -1.4(5)
P7 C102 C103 C104 -179.1(2)
C102 C103 C104 C105 -0.5(5)
C103 C104 C105 C106 1.0(6)
C104 C105 C106 C107 0.5(6)
C105 C106 C107 C102 -2.5(6)
C103 C102 C107 C106 2.9(5)
P7 C102 C107 C106 -179.5(3)
C71 P8 C108 C109 96.4(3)
C114 P8 C108 C109 -159.0(3)
Ru2 P8 C108 C109 -17.8(3)
C71 P8 C108 C113 -79.8(3)
C114 P8 C108 C113 24.7(3)
Ru2 P8 C108 C113 165.9(2)
C113 C108 C109 C110 -1.3(5)
P8 C108 C109 C110 -177.8(3)
C108 C109 C110 C111 -0.3(6)
C109 C110 C111 C112 1.3(6)
C110 C111 C112 C113 -0.6(6)
C111 C112 C113 C108 -1.1(6)
C109 C108 C113 C112 2.0(5)
P8 C108 C113 C112 178.4(3)
C71 P8 C114 C119 -35.5(3)
C108 P8 C114 C119 -139.1(2)
Ru2 P8 C114 C119 79.9(3)
C71 P8 C114 C115 144.0(3)
C108 P8 C114 C115 40.5(3)
Ru2 P8 C114 C115 -100.5(3)
C119 C114 C115 C116 1.6(5)
P8 C114 C115 C116 -178.0(3)
C114 C115 C116 C117 -0.1(6)
C115 C116 C117 C118 -1.6(6)
C116 C117 C118 C119 1.7(6)
C115 C114 C119 C118 -1.5(5)
P8 C114 C119 C118 178.1(3)
C117 C118 C119 C114 -0.2(5)
P6 Ru2 C120 C121 -35(5)
P8 Ru2 C120 C121 61(5)
P5 Ru2 C120 C121 -117(5)
P7 Ru2 C120 C121 143(5)
Cl2 Ru2 C120 C121 -69(5)
Ru2 C120 C121 C122 -33(22)
C120 C121 C122 C123 -148(18)
C120 C121 C122 C127 30(18)
C127 C122 C123 C124 -1.9(4)
C121 C122 C123 C124 176.2(3)
C122 C123 C124 C125 1.2(5)
C123 C124 C125 C126 0.2(5)
C123 C124 C125 C128 -179.6(3)
C124 C125 C126 C127 -0.7(5)
C128 C125 C126 C127 179.2(3)
C125 C126 C127 C122 -0.2(5)
C123 C122 C127 C126 1.5(4)
C121 C122 C127 C126 -176.7(3)
C124 C125 C128 C129 -34(20)
C126 C125 C128 C129 146(20)
C125 C128 C129 C130 168(14)
C128 C129 C130 C131 132(11)
C128 C129 C130 C134 -46(11)
C131 C130 C134 N2 -0.5(6)
C129 C130 C134 N2 178.0(3)
C130 C134 N2 C133 0.0(5)
C132 C133 N2 C134 0.7(6)
C134 C130 C131 C132 0.2(6)
C129 C130 C131 C132 -178.2(4)
N2 C133 C132 C131 -0.9(7)
C130 C131 C132 C133 0.4(7)
